data_4304194
loop_
_publ_author_name
'Ganglin Xue'
'Xuemei Liu'
'Haisheng Xu'
'Huaiming Hu'
'Feng Fu'
'Jiwu Wang'

_publ_section_title
;
An Unusual Asymmetric Polyoxomolybdate Containing Mixed-Valence Antimony
and Its Derivatives: [Sb4VSb2IIIMo18O73(H2O)2]12- and
{M(H2O)2[Sb4VSb2IIIMo18O73(H2O)2]2}22- (M = MnII, FeII, CuII or CoII)
;
_journal_name_full 'Inorganic Chemistry'
_journal_page_first 2011
_journal_page_last 2016
_journal_paper_doi 10.1021/ic7016648
_journal_volume 47
_journal_year 2008
_chemical_formula_sum 'Fe H140 Mo36 N22 O172 Sb12'
_chemical_formula_weight 8171.96
_chemical_name_systematic
; 
 ? 
;
_space_group_IT_number 2
_symmetry_cell_setting triclinic
_symmetry_space_group_name_Hall '-P 1'
_symmetry_space_group_name_H-M 'P -1'
_atom_sites_solution_hydrogens none
_atom_sites_solution_primary direct
_atom_sites_solution_secondary difmap
_audit_creation_method SHELXL-97
_cell_angle_alpha 69.633(3)
_cell_angle_beta 82.564(3)
_cell_angle_gamma 69.733(2)
_cell_formula_units_Z 1
_cell_length_a 13.834(3)
_cell_length_b 17.908(3)
_cell_length_c 19.789(4)
_cell_measurement_temperature 273(2)
_cell_volume 4311.3(15)
_computing_cell_refinement 'Bruker SMART'
_computing_data_collection 'Bruker SMART'
_computing_data_reduction 'Bruker SAINT'
_computing_molecular_graphics 'Bruker SHELXTL'
_computing_publication_material 'Bruker SHELXTL'
_computing_structure_refinement 'SHELXL-97 (Sheldrick, 1997)'
_computing_structure_solution 'SHELXS-97 (Sheldrick, 1990)'
_diffrn_ambient_temperature 293(2)
_diffrn_measured_fraction_theta_full 0.981
_diffrn_measured_fraction_theta_max 0.981
_diffrn_radiation_monochromator graphite
_diffrn_radiation_source 'fine-focus sealed tube'
_diffrn_radiation_type MoK\a
_diffrn_radiation_wavelength 0.71073
_diffrn_reflns_av_R_equivalents 0.0205
_diffrn_reflns_av_sigmaI/netI 0.0412
_diffrn_reflns_limit_h_max 15
_diffrn_reflns_limit_h_min -16
_diffrn_reflns_limit_k_max 21
_diffrn_reflns_limit_k_min -20
_diffrn_reflns_limit_l_max 23
_diffrn_reflns_limit_l_min -23
_diffrn_reflns_number 22711
_diffrn_reflns_theta_full 25.50
_diffrn_reflns_theta_max 25.50
_diffrn_reflns_theta_min 1.91
_exptl_absorpt_coefficient_mu 4.570
_exptl_absorpt_correction_T_max 0.401
_exptl_absorpt_correction_T_min 0.250
_exptl_absorpt_correction_type multi-scan
_exptl_absorpt_process_details SADABS(Bruker,1996)
_exptl_crystal_colour colourless
_exptl_crystal_density_diffrn 3.147
_exptl_crystal_density_method 'not measured'
_exptl_crystal_description block
_exptl_crystal_F_000 3819
_exptl_crystal_size_max 0.35
_exptl_crystal_size_mid 0.26
_exptl_crystal_size_min 0.20
_refine_diff_density_max 3.036
_refine_diff_density_min -3.862
_refine_diff_density_rms 0.277
_refine_ls_extinction_method none
_refine_ls_goodness_of_fit_ref 1.132
_refine_ls_hydrogen_treatment none
_refine_ls_matrix_type full
_refine_ls_number_parameters 973
_refine_ls_number_reflns 15761
_refine_ls_number_restraints 0
_refine_ls_restrained_S_all 1.132
_refine_ls_R_factor_all 0.0612
_refine_ls_R_factor_gt 0.0491
_refine_ls_shift/su_max 0.016
_refine_ls_shift/su_mean 0.001
_refine_ls_structure_factor_coef Fsqd
_refine_ls_weighting_details 'calc w=1/[\s^2^(Fo^2^)+(0.0877P)^2^+37.4817P] where P=(Fo^2^+2Fc^2^)/3'
_refine_ls_weighting_scheme calc
_refine_ls_wR_factor_gt 0.1585
_refine_ls_wR_factor_ref 0.1660
_reflns_number_gt 12550
_reflns_number_total 15761
_reflns_threshold_expression >2sigma(I)
_cod_data_source_file ic7016648-file003.cif
_cod_data_source_block 0043
_cod_original_cell_volume 4311.4(15)
_cod_database_code 4304194

loop_
_symmetry_equiv_pos_as_xyz
'x, y, z'
'-x, -y, -z'

loop_
_atom_site_label
_atom_site_type_symbol
_atom_site_fract_x
_atom_site_fract_y
_atom_site_fract_z
_atom_site_U_iso_or_equiv
_atom_site_adp_type
_atom_site_occupancy
_atom_site_symmetry_multiplicity
_atom_site_calc_flag
_atom_site_refinement_flags
_atom_site_disorder_assembly
_atom_site_disorder_group
Mo1 Mo 0.47187(8) 0.82423(7) 0.53831(5) 0.0376(3) Uani 1 1 d . . .
Mo2 Mo 0.24005(8) 0.79571(7) 0.58051(5) 0.0333(2) Uani 1 1 d . . .
Mo3 Mo 0.57799(7) 0.81632(6) 0.38535(5) 0.0248(2) Uani 1 1 d . . .
Mo4 Mo 0.12620(7) 0.75843(6) 0.46830(5) 0.0266(2) Uani 1 1 d . . .
Mo5 Mo 0.53180(7) 0.65539(5) 0.32610(4) 0.02083(19) Uani 1 1 d . . .
Mo6 Mo 0.30613(7) 0.63266(5) 0.36263(4) 0.01948(19) Uani 1 1 d . . .
Mo7 Mo 0.49800(8) 0.49166(6) 0.24503(5) 0.0297(2) Uani 1 1 d . . .
Mo8 Mo 0.27304(9) 0.47103(6) 0.27926(5) 0.0340(2) Uani 1 1 d . . .
Mo9 Mo 0.51481(7) 0.67397(5) 0.08576(4) 0.02066(19) Uani 1 1 d . . .
Mo10 Mo 0.06150(8) 0.62323(7) 0.15166(5) 0.0330(2) Uani 1 1 d . . .
Mo11 Mo 0.54718(7) 0.83333(5) 0.15487(4) 0.02081(19) Uani 1 1 d . . .
Mo12 Mo 0.09827(6) 0.77993(5) 0.22741(4) 0.02045(19) Uani 1 1 d . . .
Mo13 Mo 0.58343(7) 1.00019(6) 0.21990(5) 0.0275(2) Uani 1 1 d . . .
Mo14 Mo 0.12713(6) 0.94392(5) 0.29308(4) 0.01960(19) Uani 1 1 d . . .
Mo15 Mo 0.37398(8) 1.15566(6) 0.17046(5) 0.0338(2) Uani 1 1 d . . .
Mo16 Mo 0.14453(8) 1.12761(6) 0.20134(6) 0.0329(2) Uani 1 1 d . . .
Mo17 Mo 0.35723(8) 0.73937(6) -0.04913(4) 0.0273(2) Uani 1 1 d . . .
Mo18 Mo 0.12625(8) 0.71045(7) -0.01321(5) 0.0336(2) Uani 1 1 d . . .
Sb1 Sb 0.34532(5) 0.79997(4) 0.41507(3) 0.01946(15) Uani 1 1 d . . .
Sb2 Sb 0.35914(5) 0.96153(4) 0.25010(3) 0.01871(15) Uani 1 1 d . . .
Sb3 Sb 0.32465(5) 0.80472(4) 0.19156(3) 0.01601(14) Uani 1 1 d . . .
Sb4 Sb 0.28403(5) 0.65890(4) 0.12366(3) 0.02021(15) Uani 1 1 d . . .
Sb5 Sb 0.38979(6) 0.90795(5) 0.00134(4) 0.02890(18) Uani 1 1 d . . .
Sb6 Sb 0.13917(5) 0.88269(4) 0.04354(3) 0.02520(17) Uani 1 1 d . . .
Fe1 Fe 0.5000 0.5000 0.5000 0.0840(11) Uani 1 2 d S . .
O1 O 0.4277(8) 0.9074(7) 0.5701(5) 0.061(3) Uani 1 1 d . . .
O2 O 0.5856(7) 0.7629(6) 0.5806(5) 0.053(2) Uani 1 1 d . . .
O3 O 0.2038(7) 0.8790(6) 0.6109(5) 0.051(2) Uani 1 1 d . . .
O4 O 0.2142(8) 0.7165(6) 0.6488(4) 0.056(3) Uani 1 1 d . . .
O5 O 0.3894(6) 0.7567(5) 0.5945(4) 0.0384(19) Uani 1 1 d . . .
O6 O 0.0992(7) 0.6800(5) 0.5384(4) 0.042(2) Uani 1 1 d . . .
O7 O 0.2850(5) 0.7319(4) 0.4982(3) 0.0237(15) Uani 1 1 d . . .
O8 O 0.4821(5) 0.7590(4) 0.4618(3) 0.0232(15) Uani 1 1 d . . .
O9 O 0.6923(6) 0.7629(5) 0.4277(4) 0.0366(19) Uani 1 1 d . . .
O10 O 0.3634(6) 0.5554(5) 0.4405(4) 0.0315(17) Uani 1 1 d . . .
O11 O 0.5670(6) 0.5809(5) 0.4101(4) 0.0312(17) Uani 1 1 d . . .
O12 O 0.6003(7) 0.4637(5) 0.2990(4) 0.041(2) Uani 1 1 d . . .
O13 O 0.4095(6) 0.4496(5) 0.3162(4) 0.0349(18) Uani 1 1 d . . .
O14 O 0.2217(7) 0.4256(5) 0.3599(5) 0.047(2) Uani 1 1 d . . .
O15 O 0.3120(8) 0.3942(5) 0.2398(5) 0.050(2) Uani 1 1 d . . .
O16 O 0.5357(7) 0.4178(5) 0.2018(5) 0.046(2) Uani 1 1 d . . .
O17 O 0.2475(6) 0.5813(5) 0.3299(4) 0.0303(17) Uani 1 1 d . . .
O18 O 0.4343(5) 0.6120(4) 0.3031(3) 0.0210(14) Uani 1 1 d . . .
O19 O 0.6311(6) 0.6244(5) 0.2723(4) 0.0281(16) Uani 1 1 d . . .
O20 O 0.5766(5) 0.7410(4) 0.3420(4) 0.0243(15) Uani 1 1 d . . .
O21 O 0.3841(5) 0.7159(4) 0.3679(3) 0.0192(14) Uani 1 1 d . . .
O22 O 0.1940(5) 0.6954(4) 0.4058(4) 0.0269(16) Uani 1 1 d . . .
O23 O 0.1201(6) 0.8338(5) 0.5203(4) 0.0335(18) Uani 1 1 d . . .
O24 O 0.3126(6) 0.8764(5) 0.4779(4) 0.0277(16) Uani 1 1 d . . .
O25 O 0.5232(6) 0.8856(5) 0.4476(4) 0.0321(17) Uani 1 1 d . . .
O26 O 0.0107(6) 0.8180(5) 0.4252(4) 0.0378(19) Uani 1 1 d . . .
O27 O 0.2050(5) 0.8579(4) 0.3760(3) 0.0217(14) Uani 1 1 d . . .
O28 O 0.4091(5) 0.8778(4) 0.3430(3) 0.0229(15) Uani 1 1 d . . .
O29 O 0.6043(6) 0.8994(5) 0.3102(4) 0.0320(17) Uani 1 1 d . . .
O30 O 0.6655(6) 0.7858(5) 0.1920(4) 0.0335(18) Uani 1 1 d . . .
O31 O 0.4638(5) 0.7665(4) 0.2302(3) 0.0202(14) Uani 1 1 d . . .
O32 O 0.2466(5) 0.7437(4) 0.2655(3) 0.0188(14) Uani 1 1 d . . .
O33 O 0.0451(6) 0.7240(5) 0.3007(4) 0.0315(17) Uani 1 1 d . . .
O34 O 0.1500(6) 0.5422(5) 0.2277(4) 0.0390(19) Uani 1 1 d . . .
O35 O 0.3451(5) 0.5559(4) 0.2003(4) 0.0257(15) Uani 1 1 d . . .
O36 O 0.5363(5) 0.5813(4) 0.1662(4) 0.0278(16) Uani 1 1 d . . .
O37 O 0.6070(6) 0.6368(5) 0.0294(4) 0.0312(17) Uani 1 1 d . . .
O38 O 0.4024(5) 0.6398(4) 0.0560(3) 0.0225(15) Uani 1 1 d . . .
O39 O 0.2020(6) 0.6124(4) 0.0859(4) 0.0289(17) Uani 1 1 d . . .
O40 O 0.0215(7) 0.5592(6) 0.1233(5) 0.048(2) Uani 1 1 d . . .
O41 O -0.0410(6) 0.6662(6) 0.2003(5) 0.046(2) Uani 1 1 d . . .
O42 O 0.1554(5) 0.6980(5) 0.1776(4) 0.0281(16) Uani 1 1 d . . .
O43 O 0.3669(5) 0.7157(4) 0.1469(3) 0.0199(14) Uani 1 1 d . . .
O44 O 0.5649(5) 0.7389(5) 0.1126(4) 0.0259(15) Uani 1 1 d . . .
O45 O 0.6851(6) 0.9529(5) 0.1717(4) 0.0378(19) Uani 1 1 d . . .
O46 O 0.4882(5) 0.9201(4) 0.1989(4) 0.0242(15) Uani 1 1 d . . .
O47 O 0.2807(5) 0.8962(4) 0.2337(3) 0.0223(15) Uani 1 1 d . . .
O48 O 0.0815(5) 0.8770(4) 0.2667(4) 0.0253(15) Uani 1 1 d . . .
O49 O 0.0278(6) 0.9892(5) 0.3397(4) 0.0298(17) Uani 1 1 d . . .
O50 O 0.2250(5) 1.0104(4) 0.2942(3) 0.0231(15) Uani 1 1 d . . .
O51 O 0.4282(6) 1.0342(4) 0.2630(3) 0.0250(15) Uani 1 1 d . . .
O52 O 0.6300(7) 1.0552(5) 0.2548(4) 0.041(2) Uani 1 1 d . . .
O53 O 0.4168(7) 1.2114(5) 0.2063(5) 0.048(2) Uani 1 1 d . . .
O54 O 0.2437(6) 1.1698(5) 0.2226(4) 0.0364(18) Uani 1 1 d . . .
O55 O 0.0453(7) 1.1702(6) 0.2523(6) 0.054(2) Uani 1 1 d . . .
O56 O 0.1019(6) 1.0341(4) 0.2032(4) 0.0269(16) Uani 1 1 d . . .
O57 O 0.3030(5) 1.0582(4) 0.1621(4) 0.0277(16) Uani 1 1 d . . .
O58 O 0.5048(6) 1.0867(5) 0.1419(4) 0.0355(18) Uani 1 1 d . . .
O59 O 0.5680(6) 0.8952(5) 0.0695(4) 0.0355(18) Uani 1 1 d . . .
O60 O 0.3907(5) 0.8713(4) 0.1098(3) 0.0217(14) Uani 1 1 d . . .
O61 O 0.1895(5) 0.8515(4) 0.1424(3) 0.0217(14) Uani 1 1 d . . .
O62 O -0.0047(6) 0.8440(5) 0.1710(4) 0.0320(17) Uani 1 1 d . . .
O63 O 0.0299(6) 0.7228(5) 0.0654(4) 0.0371(19) Uani 1 1 d . . .
O64 O 0.2240(5) 0.7646(4) 0.0380(4) 0.0252(15) Uani 1 1 d . . .
O65 O 0.4280(6) 0.7802(4) 0.0071(3) 0.0245(15) Uani 1 1 d . . .
O66 O 0.4589(7) 0.6914(6) -0.0943(4) 0.040(2) Uani 1 1 d . . .
O67 O 0.2668(7) 0.6821(5) -0.0518(4) 0.0377(19) Uani 1 1 d . . .
O68 O 0.0852(7) 0.6495(6) -0.0449(5) 0.050(2) Uani 1 1 d . . .
O69 O 0.0799(7) 0.8120(6) -0.0689(5) 0.047(2) Uani 1 1 d . . .
O70 O 0.3007(7) 0.8364(5) -0.1080(4) 0.039(2) Uani 1 1 d . . .
O71 O 0.1156(7) 1.1883(6) 0.1139(5) 0.052(2) Uani 1 1 d . . .
O72 O 0.3299(8) 1.2205(6) 0.0861(5) 0.058(3) Uani 1 1 d . . .
O73 O 0.2416(6) 0.9314(5) -0.0074(4) 0.0337(18) Uani 1 1 d . . .
O74 O 0.4512(8) 0.5887(6) 0.5515(5) 0.054(3) Uani 1 1 d . . .
O101 O 0.1360(11) 0.9842(9) 0.8167(7) 0.095(4) Uiso 1 1 d . . .
O102 O 0.1666(12) 0.8466(10) 0.7644(8) 0.103(4) Uiso 1 1 d . . .
O103 O 0.5985(11) 0.2325(9) 0.2551(7) 0.090(4) Uiso 1 1 d . . .
O104 O 0.2428(11) 0.2512(9) 0.3243(7) 0.093(4) Uiso 1 1 d . . .
O105 O 0.3977(10) 0.0746(8) 0.3853(6) 0.079(3) Uiso 1 1 d . . .
O106 O 0.2182(9) 0.0378(7) 0.4202(6) 0.067(3) Uiso 1 1 d . . .
O107 O 0.2802(13) 0.0616(10) 0.5684(9) 0.116(5) Uiso 1 1 d . . .
O108 O 0.1924(13) 0.2791(11) 0.9701(9) 0.123(5) Uiso 1 1 d . . .
O109 O 0.3075(7) 0.0479(5) 0.0320(4) 0.041(2) Uiso 1 1 d . . .
O110 O 0.0683(8) 0.0212(7) 0.0760(6) 0.062(3) Uiso 1 1 d . . .
O111 O 0.1661(19) 0.2285(16) 0.4702(13) 0.189(9) Uiso 1 1 d . . .
O112 O 0.322(2) 0.4297(18) 0.0925(15) 0.219(11) Uiso 1 1 d . . .
O113 O 0.8497(8) 0.8891(7) 0.3206(6) 0.066(3) Uiso 1 1 d . . .
O114 O 0.2069(16) 0.5370(13) 0.6520(11) 0.157(7) Uiso 1 1 d . . .
O115 O 0.8198(11) 0.7584(9) 0.2868(8) 0.097(4) Uiso 1 1 d . . .
O116 O 0.8425(15) 0.8607(12) 0.0733(10) 0.142(7) Uiso 1 1 d . . .
O117 O 0.2102(12) 0.3929(10) 0.8337(8) 0.102(4) Uiso 1 1 d . . .
O118 O 0.291(2) 0.5525(18) 0.8956(15) 0.219(11) Uiso 1 1 d . . .
O119 O 0.0386(19) 0.2342(16) 0.3622(14) 0.190(9) Uiso 1 1 d . . .
O120 O 0.061(3) 0.566(2) 0.4251(19) 0.269(15) Uiso 1 1 d . . .
O121 O 0.339(3) 0.391(2) 0.4781(17) 0.253(14) Uiso 1 1 d . . .

loop_
_atom_site_aniso_label
_atom_site_aniso_U_11
_atom_site_aniso_U_22
_atom_site_aniso_U_33
_atom_site_aniso_U_23
_atom_site_aniso_U_13
_atom_site_aniso_U_12
Mo1 0.0343(6) 0.0580(7) 0.0306(5) -0.0256(5) -0.0041(4) -0.0145(5)
Mo2 0.0334(6) 0.0463(6) 0.0210(4) -0.0157(4) 0.0011(4) -0.0096(5)
Mo3 0.0219(5) 0.0324(5) 0.0227(4) -0.0089(4) -0.0037(3) -0.0109(4)
Mo4 0.0227(5) 0.0340(5) 0.0226(4) -0.0103(4) 0.0016(4) -0.0083(4)
Mo5 0.0190(4) 0.0224(4) 0.0177(4) -0.0046(3) -0.0021(3) -0.0039(3)
Mo6 0.0210(5) 0.0199(4) 0.0168(4) -0.0045(3) -0.0016(3) -0.0067(3)
Mo7 0.0329(5) 0.0261(5) 0.0250(5) -0.0046(4) -0.0034(4) -0.0061(4)
Mo8 0.0443(6) 0.0271(5) 0.0340(5) -0.0078(4) 0.0032(4) -0.0192(5)
Mo9 0.0222(5) 0.0237(4) 0.0174(4) -0.0095(3) 0.0003(3) -0.0064(4)
Mo10 0.0306(5) 0.0419(6) 0.0382(5) -0.0198(5) 0.0012(4) -0.0194(5)
Mo11 0.0200(4) 0.0261(5) 0.0200(4) -0.0095(3) 0.0025(3) -0.0108(4)
Mo12 0.0176(4) 0.0248(5) 0.0218(4) -0.0098(3) -0.0019(3) -0.0076(3)
Mo13 0.0302(5) 0.0334(5) 0.0265(5) -0.0112(4) 0.0033(4) -0.0191(4)
Mo14 0.0186(4) 0.0200(4) 0.0200(4) -0.0073(3) -0.0023(3) -0.0043(3)
Mo15 0.0399(6) 0.0270(5) 0.0355(5) -0.0046(4) -0.0021(4) -0.0170(4)
Mo16 0.0332(6) 0.0196(5) 0.0414(6) -0.0053(4) -0.0050(4) -0.0062(4)
Mo17 0.0349(5) 0.0330(5) 0.0158(4) -0.0075(4) -0.0037(4) -0.0124(4)
Mo18 0.0347(6) 0.0415(6) 0.0308(5) -0.0132(4) -0.0103(4) -0.0150(5)
Sb1 0.0198(3) 0.0226(3) 0.0164(3) -0.0066(3) -0.0022(2) -0.0064(3)
Sb2 0.0206(3) 0.0191(3) 0.0180(3) -0.0062(3) -0.0016(2) -0.0077(3)
Sb3 0.0169(3) 0.0178(3) 0.0144(3) -0.0057(2) -0.0018(2) -0.0059(2)
Sb4 0.0235(4) 0.0217(3) 0.0183(3) -0.0079(3) -0.0024(3) -0.0086(3)
Sb5 0.0338(4) 0.0322(4) 0.0180(3) -0.0015(3) -0.0018(3) -0.0137(3)
Sb6 0.0268(4) 0.0268(4) 0.0204(3) -0.0056(3) -0.0096(3) -0.0054(3)
Fe1 0.087(3) 0.079(3) 0.079(2) -0.020(2) -0.013(2) -0.020(2)
O1 0.062(7) 0.086(8) 0.066(6) -0.061(6) 0.011(5) -0.030(6)
O2 0.056(6) 0.070(7) 0.035(5) -0.019(5) -0.014(4) -0.015(5)
O3 0.059(6) 0.060(6) 0.043(5) -0.037(5) 0.004(4) -0.013(5)
O4 0.057(6) 0.072(7) 0.026(4) -0.004(4) 0.007(4) -0.022(5)
O5 0.040(5) 0.054(5) 0.022(4) -0.011(4) -0.007(3) -0.014(4)
O6 0.047(5) 0.048(5) 0.035(4) -0.013(4) 0.007(4) -0.024(4)
O7 0.025(4) 0.026(4) 0.017(3) -0.007(3) 0.005(3) -0.007(3)
O8 0.023(4) 0.031(4) 0.015(3) -0.006(3) -0.004(3) -0.008(3)
O9 0.032(4) 0.053(5) 0.035(4) -0.021(4) -0.003(3) -0.019(4)
O10 0.036(4) 0.028(4) 0.020(3) 0.004(3) -0.009(3) -0.006(3)
O11 0.039(5) 0.026(4) 0.018(3) 0.003(3) -0.008(3) -0.005(3)
O12 0.043(5) 0.031(4) 0.031(4) 0.001(3) -0.012(4) 0.001(4)
O13 0.043(5) 0.030(4) 0.026(4) -0.002(3) 0.000(3) -0.012(4)
O14 0.054(6) 0.039(5) 0.045(5) -0.005(4) 0.009(4) -0.024(4)
O15 0.068(7) 0.033(5) 0.055(5) -0.017(4) 0.004(5) -0.021(5)
O16 0.060(6) 0.029(4) 0.044(5) -0.014(4) 0.010(4) -0.009(4)
O17 0.033(4) 0.030(4) 0.030(4) -0.010(3) -0.003(3) -0.012(3)
O18 0.026(4) 0.019(3) 0.020(3) -0.005(3) -0.004(3) -0.009(3)
O19 0.027(4) 0.030(4) 0.027(4) -0.013(3) -0.003(3) -0.005(3)
O20 0.023(4) 0.027(4) 0.023(3) -0.010(3) 0.000(3) -0.008(3)
O21 0.018(3) 0.021(3) 0.019(3) -0.007(3) -0.001(3) -0.005(3)
O22 0.026(4) 0.028(4) 0.027(4) -0.010(3) 0.001(3) -0.008(3)
O23 0.027(4) 0.044(5) 0.029(4) -0.019(4) -0.002(3) -0.002(3)
O24 0.030(4) 0.038(4) 0.022(3) -0.020(3) 0.005(3) -0.011(3)
O25 0.037(5) 0.034(4) 0.035(4) -0.022(3) -0.002(3) -0.012(4)
O26 0.025(4) 0.052(5) 0.039(4) -0.025(4) 0.002(3) -0.007(4)
O27 0.019(4) 0.023(4) 0.025(3) -0.010(3) -0.003(3) -0.005(3)
O28 0.020(4) 0.031(4) 0.019(3) -0.006(3) -0.003(3) -0.012(3)
O29 0.032(4) 0.036(4) 0.031(4) -0.007(3) -0.008(3) -0.015(3)
O30 0.031(4) 0.037(4) 0.041(4) -0.022(4) 0.002(3) -0.012(4)
O31 0.016(3) 0.028(4) 0.018(3) -0.006(3) -0.001(3) -0.009(3)
O32 0.018(3) 0.022(3) 0.017(3) -0.005(3) -0.001(3) -0.007(3)
O33 0.033(4) 0.037(4) 0.027(4) -0.009(3) 0.001(3) -0.016(4)
O34 0.041(5) 0.038(5) 0.046(5) -0.012(4) 0.000(4) -0.024(4)
O35 0.029(4) 0.023(4) 0.025(4) -0.006(3) -0.003(3) -0.009(3)
O36 0.028(4) 0.025(4) 0.024(4) -0.001(3) -0.003(3) -0.007(3)
O37 0.030(4) 0.032(4) 0.029(4) -0.016(3) 0.003(3) -0.002(3)
O38 0.027(4) 0.026(4) 0.017(3) -0.006(3) -0.002(3) -0.012(3)
O39 0.041(5) 0.027(4) 0.028(4) -0.014(3) -0.002(3) -0.017(3)
O40 0.052(6) 0.059(6) 0.056(5) -0.032(5) -0.002(4) -0.030(5)
O41 0.029(5) 0.069(6) 0.054(5) -0.030(5) 0.006(4) -0.023(4)
O42 0.024(4) 0.041(4) 0.032(4) -0.024(3) 0.008(3) -0.016(3)
O43 0.023(4) 0.021(3) 0.024(3) -0.013(3) 0.000(3) -0.011(3)
O44 0.027(4) 0.033(4) 0.023(3) -0.015(3) 0.002(3) -0.010(3)
O45 0.031(4) 0.050(5) 0.040(4) -0.022(4) 0.011(4) -0.019(4)
O46 0.024(4) 0.034(4) 0.026(4) -0.019(3) 0.005(3) -0.017(3)
O47 0.021(4) 0.028(4) 0.020(3) -0.008(3) 0.003(3) -0.011(3)
O48 0.022(4) 0.027(4) 0.025(3) -0.005(3) -0.008(3) -0.006(3)
O49 0.024(4) 0.033(4) 0.030(4) -0.018(3) 0.002(3) 0.001(3)
O50 0.021(4) 0.026(4) 0.025(3) -0.012(3) -0.001(3) -0.009(3)
O51 0.033(4) 0.026(4) 0.021(3) -0.011(3) 0.001(3) -0.013(3)
O52 0.055(6) 0.046(5) 0.038(4) -0.016(4) 0.003(4) -0.034(4)
O53 0.057(6) 0.042(5) 0.066(6) -0.028(5) 0.008(5) -0.033(5)
O54 0.033(5) 0.030(4) 0.048(5) -0.010(4) -0.004(4) -0.013(3)
O55 0.047(6) 0.041(5) 0.081(7) -0.034(5) 0.009(5) -0.013(4)
O56 0.032(4) 0.024(4) 0.022(3) -0.001(3) -0.010(3) -0.009(3)
O57 0.025(4) 0.025(4) 0.026(4) 0.003(3) -0.004(3) -0.010(3)
O58 0.041(5) 0.040(5) 0.026(4) -0.003(3) -0.002(3) -0.021(4)
O59 0.041(5) 0.040(5) 0.027(4) -0.008(3) 0.009(3) -0.020(4)
O60 0.024(4) 0.025(4) 0.016(3) -0.003(3) 0.001(3) -0.013(3)
O61 0.021(4) 0.024(4) 0.019(3) -0.006(3) -0.010(3) -0.003(3)
O62 0.024(4) 0.042(5) 0.034(4) -0.014(3) -0.009(3) -0.011(3)
O63 0.035(5) 0.039(5) 0.039(4) -0.009(4) -0.010(4) -0.014(4)
O64 0.026(4) 0.027(4) 0.025(4) -0.010(3) -0.009(3) -0.007(3)
O65 0.033(4) 0.025(4) 0.018(3) -0.008(3) -0.001(3) -0.011(3)
O66 0.046(5) 0.061(6) 0.023(4) -0.020(4) 0.004(3) -0.024(4)
O67 0.048(5) 0.045(5) 0.029(4) -0.020(4) 0.002(4) -0.019(4)
O68 0.052(6) 0.065(6) 0.048(5) -0.028(5) -0.011(4) -0.024(5)
O69 0.047(5) 0.048(5) 0.043(5) -0.009(4) -0.023(4) -0.009(4)
O70 0.050(5) 0.038(5) 0.024(4) 0.002(3) -0.016(4) -0.015(4)
O71 0.045(5) 0.042(5) 0.057(6) 0.011(4) -0.022(4) -0.018(4)
O72 0.054(6) 0.059(6) 0.047(5) 0.010(5) -0.004(5) -0.028(5)
O73 0.037(5) 0.028(4) 0.025(4) 0.002(3) -0.008(3) -0.005(3)
O74 0.084(8) 0.039(5) 0.033(5) -0.011(4) -0.003(5) -0.012(5)

loop_
_atom_type_symbol
_atom_type_description
_atom_type_scat_dispersion_real
_atom_type_scat_dispersion_imag
_atom_type_scat_source
H H 0.0000 0.0000 'International Tables Vol C Tables 4.2.6.8 and 6.1.1.4'
N N 0.0061 0.0033 'International Tables Vol C Tables 4.2.6.8 and 6.1.1.4'
O O 0.0106 0.0060 'International Tables Vol C Tables 4.2.6.8 and 6.1.1.4'
Mo Mo -1.6832 0.6857 'International Tables Vol C Tables 4.2.6.8 and 6.1.1.4'
Sb Sb -0.5866 1.5461 'International Tables Vol C Tables 4.2.6.8 and 6.1.1.4'
Fe Fe 0.3463 0.8444 'International Tables Vol C Tables 4.2.6.8 and 6.1.1.4'

loop_
_geom_angle_atom_site_label_1
_geom_angle_atom_site_label_2
_geom_angle_atom_site_label_3
_geom_angle
_geom_angle_site_symmetry_1
_geom_angle_site_symmetry_3
_geom_angle_publ_flag
O2 Mo1 O1 105.4(5) . . ?
O2 Mo1 O5 97.7(4) . . ?
O1 Mo1 O5 100.7(4) . . ?
O2 Mo1 O25 99.5(4) . . ?
O1 Mo1 O25 94.9(4) . . ?
O5 Mo1 O25 152.8(3) . . ?
O2 Mo1 O8 97.9(4) . . ?
O1 Mo1 O8 155.1(4) . . ?
O5 Mo1 O8 84.5(3) . . ?
O25 Mo1 O8 72.4(3) . . ?
O2 Mo1 O24 165.2(4) . . ?
O1 Mo1 O24 87.9(4) . . ?
O5 Mo1 O24 73.0(3) . . ?
O25 Mo1 O24 85.5(3) . . ?
O8 Mo1 O24 70.2(2) . . ?
O4 Mo2 O3 105.6(5) . . ?
O4 Mo2 O23 100.1(4) . . ?
O3 Mo2 O23 96.4(4) . . ?
O4 Mo2 O5 97.3(4) . . ?
O3 Mo2 O5 100.1(4) . . ?
O23 Mo2 O5 151.7(3) . . ?
O4 Mo2 O7 97.9(4) . . ?
O3 Mo2 O7 155.6(4) . . ?
O23 Mo2 O7 72.8(3) . . ?
O5 Mo2 O7 82.9(3) . . ?
O4 Mo2 O24 164.5(4) . . ?
O3 Mo2 O24 87.8(4) . . ?
O23 Mo2 O24 85.7(3) . . ?
O5 Mo2 O24 72.3(3) . . ?
O7 Mo2 O24 69.9(2) . . ?
O9 Mo3 O29 103.9(4) . . ?
O9 Mo3 O20 98.8(3) . . ?
O29 Mo3 O20 102.2(3) . . ?
O9 Mo3 O25 95.2(3) . . ?
O29 Mo3 O25 94.9(3) . . ?
O20 Mo3 O25 154.5(3) . . ?
O9 Mo3 O8 99.8(3) . . ?
O29 Mo3 O8 154.5(3) . . ?
O20 Mo3 O8 82.9(3) . . ?
O25 Mo3 O8 73.8(3) . . ?
O9 Mo3 O28 171.0(3) . . ?
O29 Mo3 O28 84.9(3) . . ?
O20 Mo3 O28 80.8(3) . . ?
O25 Mo3 O28 82.0(3) . . ?
O8 Mo3 O28 71.1(2) . . ?
O6 Mo4 O26 105.0(4) . . ?
O6 Mo4 O22 98.9(4) . . ?
O26 Mo4 O22 101.4(3) . . ?
O6 Mo4 O23 98.5(4) . . ?
O26 Mo4 O23 95.2(3) . . ?
O22 Mo4 O23 151.9(3) . . ?
O6 Mo4 O7 97.5(3) . . ?
O26 Mo4 O7 156.1(3) . . ?
O22 Mo4 O7 82.5(3) . . ?
O23 Mo4 O7 73.4(3) . . ?
O6 Mo4 O27 167.4(3) . . ?
O26 Mo4 O27 87.6(3) . . ?
O22 Mo4 O27 78.2(3) . . ?
O23 Mo4 O27 80.1(3) . . ?
O7 Mo4 O27 70.0(2) . . ?
O19 Mo5 O11 103.6(4) . . ?
O19 Mo5 O18 100.0(3) . . ?
O11 Mo5 O18 97.5(3) . . ?
O19 Mo5 O20 96.6(3) . . ?
O11 Mo5 O20 96.0(3) . . ?
O18 Mo5 O20 155.4(3) . . ?
O19 Mo5 O21 164.6(3) . . ?
O11 Mo5 O21 91.3(3) . . ?
O18 Mo5 O21 73.9(3) . . ?
O20 Mo5 O21 85.4(3) . . ?
O19 Mo5 O31 87.4(3) . . ?
O11 Mo5 O31 168.6(3) . . ?
O18 Mo5 O31 83.4(2) . . ?
O20 Mo5 O31 79.3(3) . . ?
O21 Mo5 O31 78.0(2) . . ?
O17 Mo6 O10 102.4(4) . . ?
O17 Mo6 O22 101.3(3) . . ?
O10 Mo6 O22 97.9(3) . . ?
O17 Mo6 O18 96.0(3) . . ?
O10 Mo6 O18 94.2(3) . . ?
O22 Mo6 O18 156.2(3) . . ?
O17 Mo6 O21 162.0(3) . . ?
O10 Mo6 O21 92.8(3) . . ?
O22 Mo6 O21 85.9(3) . . ?
O18 Mo6 O21 73.1(2) . . ?
O17 Mo6 O32 86.6(3) . . ?
O10 Mo6 O32 170.9(3) . . ?
O22 Mo6 O32 81.5(3) . . ?
O18 Mo6 O32 83.4(2) . . ?
O21 Mo6 O32 78.1(2) . . ?
O12 Mo7 O16 103.4(4) . . ?
O12 Mo7 O13 98.0(4) . . ?
O16 Mo7 O13 101.0(4) . . ?
O12 Mo7 O36 96.3(3) . . ?
O16 Mo7 O36 96.5(4) . . ?
O13 Mo7 O36 154.1(3) . . ?
O12 Mo7 O35 159.3(3) . . ?
O16 Mo7 O35 97.0(4) . . ?
O13 Mo7 O35 74.3(3) . . ?
O36 Mo7 O35 84.8(3) . . ?
O14 Mo8 O15 103.5(4) . . ?
O14 Mo8 O34 99.8(4) . . ?
O15 Mo8 O34 100.3(4) . . ?
O14 Mo8 O13 96.7(4) . . ?
O15 Mo8 O13 96.5(4) . . ?
O34 Mo8 O13 152.9(3) . . ?
O14 Mo8 O35 158.4(4) . . ?
O15 Mo8 O35 96.2(4) . . ?
O34 Mo8 O35 85.0(3) . . ?
O13 Mo8 O35 72.1(3) . . ?
O14 Mo8 O17 83.0(3) . . ?
O15 Mo8 O17 170.1(4) . . ?
O34 Mo8 O17 85.7(3) . . ?
O13 Mo8 O17 75.1(3) . . ?
O35 Mo8 O17 76.4(3) . . ?
O37 Mo9 O44 103.7(3) . . ?
O37 Mo9 O36 101.1(3) . . ?
O44 Mo9 O36 101.6(3) . . ?
O37 Mo9 O38 95.4(3) . . ?
O44 Mo9 O38 156.1(3) . . ?
O36 Mo9 O38 88.4(3) . . ?
O37 Mo9 O65 96.6(3) . . ?
O44 Mo9 O65 89.6(3) . . ?
O36 Mo9 O65 156.0(3) . . ?
O38 Mo9 O65 73.9(3) . . ?
O37 Mo9 O43 166.1(3) . . ?
O44 Mo9 O43 89.3(3) . . ?
O36 Mo9 O43 80.7(3) . . ?
O38 Mo9 O43 70.8(2) . . ?
O65 Mo9 O43 78.3(3) . . ?
O40 Mo10 O41 104.3(4) . . ?
O40 Mo10 O34 100.3(4) . . ?
O41 Mo10 O34 100.1(4) . . ?
O40 Mo10 O63 99.1(4) . . ?
O41 Mo10 O63 94.2(4) . . ?
O34 Mo10 O63 152.1(3) . . ?
O40 Mo10 O39 95.4(4) . . ?
O41 Mo10 O39 158.3(3) . . ?
O34 Mo10 O39 84.8(3) . . ?
O63 Mo10 O39 73.6(3) . . ?
O40 Mo10 O42 166.0(4) . . ?
O41 Mo10 O42 89.6(3) . . ?
O34 Mo10 O42 75.7(3) . . ?
O63 Mo10 O42 80.7(3) . . ?
O39 Mo10 O42 71.0(2) . . ?
O30 Mo11 O59 104.3(4) . . ?
O30 Mo11 O46 101.5(3) . . ?
O59 Mo11 O46 98.8(3) . . ?
O30 Mo11 O31 100.8(3) . . ?
O59 Mo11 O31 152.7(3) . . ?
O46 Mo11 O31 86.3(3) . . ?
O30 Mo11 O44 92.4(3) . . ?
O59 Mo11 O44 88.0(3) . . ?
O46 Mo11 O44 162.4(3) . . ?
O31 Mo11 O44 80.4(3) . . ?
O30 Mo11 O60 169.1(3) . . ?
O59 Mo11 O60 81.5(3) . . ?
O46 Mo11 O60 86.5(3) . . ?
O31 Mo11 O60 72.1(2) . . ?
O44 Mo11 O60 78.5(3) . . ?
O33 Mo12 O62 104.1(4) . . ?
O33 Mo12 O42 100.5(3) . . ?
O62 Mo12 O42 97.3(3) . . ?
O33 Mo12 O48 95.1(3) . . ?
O62 Mo12 O48 89.5(3) . . ?
O42 Mo12 O48 160.8(3) . . ?
O33 Mo12 O32 99.6(3) . . ?
O62 Mo12 O32 154.9(3) . . ?
O42 Mo12 O32 86.2(3) . . ?
O48 Mo12 O32 80.2(3) . . ?
O33 Mo12 O61 170.4(3) . . ?
O62 Mo12 O61 84.5(3) . . ?
O42 Mo12 O61 82.6(3) . . ?
O48 Mo12 O61 80.3(3) . . ?
O32 Mo12 O61 71.3(2) . . ?
O52 Mo13 O45 105.4(4) . . ?
O52 Mo13 O58 101.7(4) . . ?
O45 Mo13 O58 98.8(4) . . ?
O52 Mo13 O29 95.2(3) . . ?
O45 Mo13 O29 96.1(4) . . ?
O58 Mo13 O29 153.6(3) . . ?
O52 Mo13 O51 97.4(3) . . ?
O45 Mo13 O51 157.2(3) . . ?
O58 Mo13 O51 75.5(3) . . ?
O29 Mo13 O51 82.3(3) . . ?
O52 Mo13 O46 164.6(3) . . ?
O45 Mo13 O46 88.2(3) . . ?
O58 Mo13 O46 83.0(3) . . ?
O29 Mo13 O46 75.8(3) . . ?
O51 Mo13 O46 69.3(2) . . ?
O49 Mo14 O48 103.7(4) . . ?
O49 Mo14 O56 97.7(3) . . ?
O48 Mo14 O56 96.3(3) . . ?
O49 Mo14 O27 96.6(3) . . ?
O48 Mo14 O27 96.9(3) . . ?
O56 Mo14 O27 157.7(3) . . ?
O49 Mo14 O50 98.4(3) . . ?
O48 Mo14 O50 157.4(3) . . ?
O56 Mo14 O50 75.8(3) . . ?
O27 Mo14 O50 85.2(3) . . ?
O49 Mo14 O47 169.0(3) . . ?
O48 Mo14 O47 87.2(3) . . ?
O56 Mo14 O47 81.0(3) . . ?
O27 Mo14 O47 81.7(3) . . ?
O50 Mo14 O47 70.7(2) . . ?
O53 Mo15 O72 106.8(5) . . ?
O53 Mo15 O54 95.6(4) . . ?
O72 Mo15 O54 99.2(4) . . ?
O53 Mo15 O58 99.9(4) . . ?
O72 Mo15 O58 98.0(4) . . ?
O54 Mo15 O58 152.4(3) . . ?
O53 Mo15 O51 94.6(4) . . ?
O72 Mo15 O51 157.9(4) . . ?
O54 Mo15 O51 83.9(3) . . ?
O58 Mo15 O51 72.3(3) . . ?
O53 Mo15 O57 160.5(4) . . ?
O72 Mo15 O57 90.1(4) . . ?
O54 Mo15 O57 71.6(3) . . ?
O58 Mo15 O57 86.9(3) . . ?
O51 Mo15 O57 70.0(2) . . ?
O71 Mo16 O55 106.1(5) . . ?
O71 Mo16 O54 101.8(4) . . ?
O55 Mo16 O54 97.0(4) . . ?
O71 Mo16 O56 98.4(4) . . ?
O55 Mo16 O56 97.8(4) . . ?
O54 Mo16 O56 150.6(3) . . ?
O71 Mo16 O50 156.6(4) . . ?
O55 Mo16 O50 96.1(4) . . ?
O54 Mo16 O50 82.5(3) . . ?
O56 Mo16 O50 70.7(3) . . ?
O71 Mo16 O57 88.3(4) . . ?
O55 Mo16 O57 163.9(4) . . ?
O54 Mo16 O57 72.7(3) . . ?
O56 Mo16 O57 86.8(3) . . ?
O50 Mo16 O57 70.8(2) . . ?
O70 Mo17 O66 105.8(4) . . ?
O70 Mo17 O67 101.5(4) . . ?
O66 Mo17 O67 98.7(4) . . ?
O70 Mo17 O65 94.8(3) . . ?
O66 Mo17 O65 101.0(3) . . ?
O67 Mo17 O65 149.9(3) . . ?
O70 Mo17 O38 158.1(3) . . ?
O66 Mo17 O38 94.1(3) . . ?
O67 Mo17 O38 84.0(3) . . ?
O65 Mo17 O38 72.1(3) . . ?
O70 Mo17 O64 90.7(3) . . ?
O66 Mo17 O64 162.9(3) . . ?
O67 Mo17 O64 73.0(3) . . ?
O65 Mo17 O64 81.7(3) . . ?
O38 Mo17 O64 70.5(2) . . ?
O68 Mo18 O69 107.8(4) . . ?
O68 Mo18 O63 101.3(4) . . ?
O69 Mo18 O63 96.7(4) . . ?
O68 Mo18 O67 97.0(4) . . ?
O69 Mo18 O67 98.5(4) . . ?
O63 Mo18 O67 151.3(3) . . ?
O68 Mo18 O39 98.4(4) . . ?
O69 Mo18 O39 153.4(3) . . ?
O63 Mo18 O39 73.3(3) . . ?
O67 Mo18 O39 82.4(3) . . ?
O68 Mo18 O64 165.0(4) . . ?
O69 Mo18 O64 84.2(3) . . ?
O63 Mo18 O64 85.8(3) . . ?
O67 Mo18 O64 71.8(3) . . ?
O39 Mo18 O64 70.7(2) . . ?
O21 Sb1 O7 92.9(3) . . ?
O21 Sb1 O27 96.5(3) . . ?
O7 Sb1 O27 87.1(3) . . ?
O21 Sb1 O28 96.1(3) . . ?
O7 Sb1 O28 170.1(3) . . ?
O27 Sb1 O28 96.0(3) . . ?
O21 Sb1 O8 94.1(3) . . ?
O7 Sb1 O8 93.8(3) . . ?
O27 Sb1 O8 169.3(3) . . ?
O28 Sb1 O8 81.5(3) . . ?
O21 Sb1 O24 172.2(3) . . ?
O7 Sb1 O24 81.8(3) . . ?
O27 Sb1 O24 89.0(3) . . ?
O28 Sb1 O24 88.8(3) . . ?
O8 Sb1 O24 80.6(3) . . ?
O28 Sb2 O51 90.8(3) . . ?
O28 Sb2 O47 92.6(3) . . ?
O51 Sb2 O47 175.6(3) . . ?
O28 Sb2 O46 93.5(3) . . ?
O51 Sb2 O46 83.3(3) . . ?
O47 Sb2 O46 99.2(3) . . ?
O28 Sb2 O50 91.1(3) . . ?
O51 Sb2 O50 96.5(3) . . ?
O47 Sb2 O50 80.8(3) . . ?
O46 Sb2 O50 175.4(3) . . ?
O28 Sb2 O57 172.3(3) . . ?
O51 Sb2 O57 83.9(3) . . ?
O47 Sb2 O57 92.4(3) . . ?
O46 Sb2 O57 91.4(3) . . ?
O50 Sb2 O57 84.0(3) . . ?
O32 Sb3 O43 90.7(3) . . ?
O32 Sb3 O31 106.2(3) . . ?
O43 Sb3 O31 90.6(3) . . ?
O32 Sb3 O47 90.2(3) . . ?
O43 Sb3 O47 178.4(3) . . ?
O31 Sb3 O47 90.5(3) . . ?
O32 Sb3 O60 173.8(3) . . ?
O43 Sb3 O60 88.5(3) . . ?
O31 Sb3 O60 80.0(3) . . ?
O47 Sb3 O60 90.5(3) . . ?
O32 Sb3 O61 80.3(3) . . ?
O43 Sb3 O61 89.2(3) . . ?
O31 Sb3 O61 173.5(3) . . ?
O47 Sb3 O61 89.6(3) . . ?
O60 Sb3 O61 93.5(3) . . ?
O35 Sb4 O43 92.0(3) . . ?
O35 Sb4 O39 95.1(3) . . ?
O43 Sb4 O39 171.7(3) . . ?
O35 Sb4 O38 94.7(3) . . ?
O43 Sb4 O38 79.3(3) . . ?
O39 Sb4 O38 95.8(3) . . ?
O35 Sb4 O42 95.7(3) . . ?
O43 Sb4 O42 99.5(3) . . ?
O39 Sb4 O42 84.1(3) . . ?
O38 Sb4 O42 169.6(3) . . ?
O35 Sb4 O64 176.5(3) . . ?
O43 Sb4 O64 89.2(3) . . ?
O39 Sb4 O64 83.5(3) . . ?
O38 Sb4 O64 82.4(3) . . ?
O42 Sb4 O64 87.3(3) . . ?
O73 Sb5 O60 96.1(3) . . ?
O73 Sb5 O65 93.5(3) . . ?
O60 Sb5 O65 89.5(3) . . ?
O73 Sb6 O61 97.2(3) . . ?
O73 Sb6 O64 93.2(3) . . ?
O61 Sb6 O64 91.2(3) . . ?
O74 Fe1 O74 179.998(2) 2_666 . ?
O74 Fe1 O10 89.2(4) 2_666 . ?
O74 Fe1 O10 90.8(4) . . ?
O74 Fe1 O10 90.8(4) 2_666 2_666 ?
O74 Fe1 O10 89.2(4) . 2_666 ?
O10 Fe1 O10 179.998(3) . 2_666 ?
O74 Fe1 O11 92.0(3) 2_666 2_666 ?
O74 Fe1 O11 88.0(3) . 2_666 ?
O10 Fe1 O11 92.9(3) . 2_666 ?
O10 Fe1 O11 87.1(3) 2_666 2_666 ?
O74 Fe1 O11 88.0(3) 2_666 . ?
O74 Fe1 O11 92.0(3) . . ?
O10 Fe1 O11 87.1(3) . . ?
O10 Fe1 O11 92.9(3) 2_666 . ?
O11 Fe1 O11 179.998(1) 2_666 . ?
Mo1 O5 Mo2 120.7(4) . . ?
Sb1 O7 Mo4 106.0(3) . . ?
Sb1 O7 Mo2 108.7(3) . . ?
Mo4 O7 Mo2 94.8(3) . . ?
Sb1 O8 Mo3 106.5(3) . . ?
Sb1 O8 Mo1 109.1(3) . . ?
Mo3 O8 Mo1 97.2(3) . . ?
Mo6 O10 Fe1 143.1(4) . . ?
Mo5 O11 Fe1 139.0(4) . . ?
Mo7 O13 Mo8 113.5(4) . . ?
Mo6 O17 Mo8 146.0(4) . . ?
Mo5 O18 Mo6 111.1(3) . . ?
Mo3 O20 Mo5 156.6(4) . . ?
Sb1 O21 Mo6 130.7(3) . . ?
Sb1 O21 Mo5 130.6(3) . . ?
Mo6 O21 Mo5 97.4(3) . . ?
Mo6 O22 Mo4 156.6(4) . . ?
Mo4 O23 Mo2 113.1(4) . . ?
Sb1 O24 Mo1 100.0(3) . . ?
Sb1 O24 Mo2 99.6(3) . . ?
Mo1 O24 Mo2 90.5(2) . . ?
Mo3 O25 Mo1 111.5(4) . . ?
Mo14 O27 Sb1 142.8(4) . . ?
Mo14 O27 Mo4 121.1(3) . . ?
Sb1 O27 Mo4 95.2(3) . . ?
Sb2 O28 Sb1 130.7(3) . . ?
Sb2 O28 Mo3 128.2(3) . . ?
Sb1 O28 Mo3 99.2(3) . . ?
Mo3 O29 Mo13 160.6(4) . . ?
Sb3 O31 Mo11 107.3(3) . . ?
Sb3 O31 Mo5 127.3(3) . . ?
Mo11 O31 Mo5 124.5(3) . . ?
Sb3 O32 Mo12 108.3(3) . . ?
Sb3 O32 Mo6 128.1(3) . . ?
Mo12 O32 Mo6 122.2(3) . . ?
Mo10 O34 Mo8 160.0(5) . . ?
Sb4 O35 Mo7 134.0(4) . . ?
Sb4 O35 Mo8 129.9(4) . . ?
Mo7 O35 Mo8 95.8(3) . . ?
Mo9 O36 Mo7 155.7(4) . . ?
Sb4 O38 Mo9 107.1(3) . . ?
Sb4 O38 Mo17 107.5(3) . . ?
Mo9 O38 Mo17 100.4(3) . . ?
Sb4 O39 Mo10 105.2(3) . . ?
Sb4 O39 Mo18 107.5(3) . . ?
Mo10 O39 Mo18 95.3(3) . . ?
Mo12 O42 Sb4 137.4(4) . . ?
Mo12 O42 Mo10 124.2(3) . . ?
Sb4 O42 Mo10 98.0(3) . . ?
Sb4 O43 Sb3 129.5(4) . . ?
Sb4 O43 Mo9 101.0(3) . . ?
Sb3 O43 Mo9 128.1(3) . . ?
Mo9 O44 Mo11 151.9(4) . . ?
Mo11 O46 Sb2 137.0(4) . . ?
Mo11 O46 Mo13 123.7(3) . . ?
Sb2 O46 Mo13 98.8(3) . . ?
Sb3 O47 Sb2 130.3(3) . . ?
Sb3 O47 Mo14 129.0(3) . . ?
Sb2 O47 Mo14 100.2(3) . . ?
Mo14 O48 Mo12 154.2(4) . . ?
Sb2 O50 Mo14 108.0(3) . . ?
Sb2 O50 Mo16 102.7(3) . . ?
Mo14 O50 Mo16 94.8(3) . . ?
Sb2 O51 Mo13 108.3(3) . . ?
Sb2 O51 Mo15 104.9(3) . . ?
Mo13 O51 Mo15 93.3(3) . . ?
Mo16 O54 Mo15 118.9(4) . . ?
Mo14 O56 Mo16 113.7(3) . . ?
Sb2 O57 Mo16 102.4(3) . . ?
Sb2 O57 Mo15 101.1(3) . . ?
Mo16 O57 Mo15 91.8(3) . . ?
Mo13 O58 Mo15 114.0(4) . . ?
Sb3 O60 Sb5 137.5(3) . . ?
Sb3 O60 Mo11 100.5(3) . . ?
Sb5 O60 Mo11 113.3(3) . . ?
Sb6 O61 Sb3 137.4(4) . . ?
Sb6 O61 Mo12 112.1(3) . . ?
Sb3 O61 Mo12 100.1(3) . . ?
Mo18 O63 Mo10 113.3(4) . . ?
Sb4 O64 Sb6 125.9(3) . . ?
Sb4 O64 Mo17 99.2(3) . . ?
Sb6 O64 Mo17 124.1(3) . . ?
Sb4 O64 Mo18 98.3(3) . . ?
Sb6 O64 Mo18 111.6(3) . . ?
Mo17 O64 Mo18 89.2(2) . . ?
Mo17 O65 Mo9 106.7(3) . . ?
Mo17 O65 Sb5 124.5(3) . . ?
Mo9 O65 Sb5 127.2(3) . . ?
Mo17 O67 Mo18 121.9(4) . . ?
Sb6 O73 Sb5 136.9(4) . . ?

loop_
_geom_bond_atom_site_label_1
_geom_bond_atom_site_label_2
_geom_bond_distance
_geom_bond_site_symmetry_2
_geom_bond_publ_flag
Mo1 O2 1.699(9) . ?
Mo1 O1 1.705(9) . ?
Mo1 O5 1.921(8) . ?
Mo1 O25 1.943(8) . ?
Mo1 O8 2.176(7) . ?
Mo1 O24 2.374(7) . ?
Mo2 O4 1.690(9) . ?
Mo2 O3 1.693(8) . ?
Mo2 O23 1.949(7) . ?
Mo2 O5 1.961(8) . ?
Mo2 O7 2.210(7) . ?
Mo2 O24 2.378(7) . ?
Mo3 O9 1.689(8) . ?
Mo3 O29 1.804(7) . ?
Mo3 O20 1.839(7) . ?
Mo3 O25 1.949(7) . ?
Mo3 O8 2.109(7) . ?
Mo3 O28 2.336(7) . ?
Mo4 O6 1.706(8) . ?
Mo4 O26 1.719(8) . ?
Mo4 O22 1.904(7) . ?
Mo4 O23 1.938(8) . ?
Mo4 O7 2.195(7) . ?
Mo4 O27 2.503(7) . ?
Mo5 O19 1.683(7) . ?
Mo5 O11 1.731(6) . ?
Mo5 O18 1.940(6) . ?
Mo5 O20 1.970(7) . ?
Mo5 O21 2.165(6) . ?
Mo5 O31 2.233(6) . ?
Mo6 O17 1.729(7) . ?
Mo6 O10 1.730(7) . ?
Mo6 O22 1.875(7) . ?
Mo6 O18 1.994(7) . ?
Mo6 O21 2.156(6) . ?
Mo6 O32 2.223(6) . ?
Mo7 O12 1.709(8) . ?
Mo7 O16 1.717(8) . ?
Mo7 O13 1.872(8) . ?
Mo7 O36 1.981(7) . ?
Mo7 O35 2.162(7) . ?
Mo8 O14 1.707(8) . ?
Mo8 O15 1.709(9) . ?
Mo8 O34 1.899(9) . ?
Mo8 O13 1.976(8) . ?
Mo8 O35 2.176(7) . ?
Mo8 O17 2.416(7) . ?
Mo9 O37 1.696(7) . ?
Mo9 O44 1.788(7) . ?
Mo9 O36 1.821(7) . ?
Mo9 O38 2.070(7) . ?
Mo9 O65 2.079(7) . ?
Mo9 O43 2.267(7) . ?
Mo10 O40 1.704(8) . ?
Mo10 O41 1.713(9) . ?
Mo10 O34 1.896(8) . ?
Mo10 O63 1.955(8) . ?
Mo10 O39 2.184(8) . ?
Mo10 O42 2.366(7) . ?
Mo11 O30 1.689(8) . ?
Mo11 O59 1.720(7) . ?
Mo11 O46 1.929(7) . ?
Mo11 O31 2.062(6) . ?
Mo11 O44 2.065(7) . ?
Mo11 O60 2.237(7) . ?
Mo12 O33 1.694(7) . ?
Mo12 O62 1.726(7) . ?
Mo12 O42 1.937(7) . ?
Mo12 O48 2.073(7) . ?
Mo12 O32 2.082(6) . ?
Mo12 O61 2.266(7) . ?
Mo13 O52 1.701(8) . ?
Mo13 O45 1.731(8) . ?
Mo13 O58 1.889(8) . ?
Mo13 O29 2.015(7) . ?
Mo13 O51 2.166(7) . ?
Mo13 O46 2.414(6) . ?
Mo14 O49 1.679(7) . ?
Mo14 O48 1.775(7) . ?
Mo14 O56 1.914(7) . ?
Mo14 O27 1.943(7) . ?
Mo14 O50 2.096(7) . ?
Mo14 O47 2.328(7) . ?
Mo15 O53 1.692(8) . ?
Mo15 O72 1.712(9) . ?
Mo15 O54 1.940(8) . ?
Mo15 O58 1.947(9) . ?
Mo15 O51 2.259(7) . ?
Mo15 O57 2.338(7) . ?
Mo16 O71 1.704(9) . ?
Mo16 O55 1.713(9) . ?
Mo16 O54 1.928(8) . ?
Mo16 O56 1.947(7) . ?
Mo16 O50 2.291(7) . ?
Mo16 O57 2.302(7) . ?
Mo17 O70 1.695(8) . ?
Mo17 O66 1.699(8) . ?
Mo17 O67 1.887(8) . ?
Mo17 O65 2.019(7) . ?
Mo17 O38 2.209(6) . ?
Mo17 O64 2.391(7) . ?
Mo18 O68 1.705(8) . ?
Mo18 O69 1.707(9) . ?
Mo18 O63 1.935(8) . ?
Mo18 O67 1.956(8) . ?
Mo18 O39 2.211(7) . ?
Mo18 O64 2.396(7) . ?
Sb1 O21 1.928(6) . ?
Sb1 O7 1.961(6) . ?
Sb1 O27 1.969(7) . ?
Sb1 O28 1.974(7) . ?
Sb1 O8 1.998(7) . ?
Sb1 O24 2.057(7) . ?
Sb2 O28 1.949(6) . ?
Sb2 O51 1.957(7) . ?
Sb2 O47 1.972(7) . ?
Sb2 O46 1.976(7) . ?
Sb2 O50 1.990(7) . ?
Sb2 O57 1.988(7) . ?
Sb3 O32 1.949(6) . ?
Sb3 O43 1.966(6) . ?
Sb3 O31 1.966(6) . ?
Sb3 O47 1.969(7) . ?
Sb3 O60 1.976(6) . ?
Sb3 O61 1.991(6) . ?
Sb4 O35 1.929(7) . ?
Sb4 O43 1.958(6) . ?
Sb4 O39 1.961(7) . ?
Sb4 O38 1.988(7) . ?
Sb4 O42 1.991(7) . ?
Sb4 O64 2.047(7) . ?
Sb5 O73 1.963(8) . ?
Sb5 O60 2.015(6) . ?
Sb5 O65 2.127(7) . ?
Sb6 O73 1.913(8) . ?
Sb6 O61 1.987(6) . ?
Sb6 O64 2.066(7) . ?
Fe1 O74 2.055(9) 2_666 ?
Fe1 O74 2.055(9) . ?
Fe1 O10 2.099(7) . ?
Fe1 O10 2.099(7) 2_666 ?
Fe1 O11 2.198(7) 2_666 ?
Fe1 O11 2.198(7) . ?
